data_7058895
loop_
_publ_author_name
'Salifoglou, Thanos'
'Tsave, Olga'
'Halevas, Eleftherios'
'Yavropoulou, Maria G.'
'Yovos, John G.'
'Hatzidimitriou, Antonios'
'Psycharis, Vassilis'
'Ypsilantis, Konstantinos'
'Stathi, Panagiota'

_publ_section_title
;
 V(V)-Schiff base species induce adipogenesis through structure-specific
 influence of genetic targets.
;
_journal_name_full 'New Journal of Chemistry'
_journal_paper_doi 10.1039/C9NJ02520K
_journal_year 2019
_chemical_formula_moiety 'C17 H16.5 N Na O6.75 V'
_chemical_formula_sum 'C17 H16.5 N Na O6.75 V'
_chemical_formula_weight 416.75
_space_group_IT_number 14
_space_group_name_Hall '-P 2yn'
_space_group_name_H-M_alt 'P 1 21/n 1'
_symmetry_cell_setting monoclinic
_symmetry_space_group_name_Hall '-P 2yn'
_symmetry_space_group_name_H-M 'P 1 21/n 1'
_atom_sites_solution_hydrogens difmap
_atom_sites_solution_primary other
_audit_update_record
;
2019-02-22 deposited with the CCDC.    2019-10-15 downloaded from the CCDC.
;
_cell_angle_alpha 90
_cell_angle_beta 92.504(4)
_cell_angle_gamma 90
_cell_formula_units_Z 8
_cell_length_a 7.3508(5)
_cell_length_b 21.9513(15)
_cell_length_c 21.7346(17)
_cell_measurement_reflns_used 192
_cell_measurement_temperature 299
_cell_measurement_theta_max 20
_cell_measurement_theta_min 10
_cell_volume 3503.7(4)
_computing_cell_refinement 'Apex2 (Bruker AXS, 2006)'
_computing_data_collection 'Apex2 (Bruker AXS, 2006)'
_computing_data_reduction 'Apex2 (Bruker AXS, 2006)'
_computing_molecular_graphics 'CAMERON (Watkin et al., 1996)'
_computing_publication_material 'CRYSTALS (Betteridge et al., 2003)'
_computing_structure_refinement 'CRYSTALS (Betteridge et al., 2003)'
_computing_structure_solution 'Superflip (Palatinus & Chapuis, 2007)'
_diffrn_ambient_temperature 299
_diffrn_measured_fraction_theta_full 0.996
_diffrn_measured_fraction_theta_max 0.959
_diffrn_measurement_device Area
_diffrn_measurement_device_type 'Bruker Kappa Apex2'
_diffrn_measurement_method '\f & \w scans'
_diffrn_radiation_monochromator graphite
_diffrn_radiation_type 'Mo K\a'
_diffrn_radiation_wavelength 0.71073
_diffrn_reflns_av_R_equivalents 0.016
_diffrn_reflns_limit_h_max 9
_diffrn_reflns_limit_h_min -9
_diffrn_reflns_limit_k_max 27
_diffrn_reflns_limit_k_min -27
_diffrn_reflns_limit_l_max 28
_diffrn_reflns_limit_l_min -21
_diffrn_reflns_number 58024
_diffrn_reflns_theta_full 25.246
_diffrn_reflns_theta_max 27.442
_diffrn_reflns_theta_min 1.319
_diffrn_standards_number 0
_exptl_absorpt_coefficient_mu 0.630
_exptl_absorpt_correction_T_max 0.97
_exptl_absorpt_correction_T_min 0.97
_exptl_absorpt_correction_type numerical
_exptl_absorpt_process_details
; 
 Analytical Absorption (De Meulenaer & Tompa, 1965) 
;
_exptl_crystal_colour orange
_exptl_crystal_density_diffrn 1.580
_exptl_crystal_density_method 'not measured'
_exptl_crystal_description bar
_exptl_crystal_F_000 1708
_exptl_crystal_size_max 0.533
_exptl_crystal_size_mid 0.142
_exptl_crystal_size_min 0.056
_refine_diff_density_max 0.50
_refine_diff_density_min -0.71
_refine_ls_extinction_method None
_refine_ls_goodness_of_fit_ref 1.0000
_refine_ls_hydrogen_treatment constr
_refine_ls_matrix_type full
_refine_ls_number_parameters 487
_refine_ls_number_reflns 5051
_refine_ls_number_restraints 0
_refine_ls_R_factor_all 0.0846
_refine_ls_R_factor_gt 0.0485
_refine_ls_shift/su_max 0.0009043
_refine_ls_shift/su_mean 0.0000242
_refine_ls_structure_factor_coef Fsqd
_refine_ls_weighting_details
;
 Method= Quasi-Unit weights 
 W = 1.0 or 1./4Fsq 
;
_refine_ls_weighting_scheme calc
_refine_ls_wR_factor_all 0.1183
_refine_ls_wR_factor_gt 0.0966
_refine_ls_wR_factor_ref 0.0966
_reflns_limit_h_max 9
_reflns_limit_h_min -9
_reflns_limit_k_max 27
_reflns_limit_k_min 0
_reflns_limit_l_max 28
_reflns_limit_l_min 0
_reflns_number_gt 5051
_reflns_number_total 7682
_reflns_threshold_expression I>2.0\s(I)
_oxford_diffrn_Wilson_B_factor 2.13
_oxford_diffrn_Wilson_scale 68.60
_oxford_refine_ls_r_factor_ref 0.0485
_oxford_refine_ls_scale 0.12819(4)
_oxford_reflns_number_all 7650
_oxford_reflns_threshold_expression_ref I>2.0\s(I)
_cod_data_source_file c9nj02520k2.cif
_cod_data_source_block I_CCDC1
_cod_depositor_comments
;
The following automatic conversions were performed:

'_atom_sites_solution_primary' value 'Other' changed to 'other'
according to
/home/data/users/saulius/crontab/automatic-downloads/rss-feeds/RSC/lib/dictionaries/cif_core.dic
dictionary named 'cif_core.dic' version 2.4.2 from 2011-04-26.

Automatic conversion script
Id: cif_fix_values 4973 2017-02-22 13:04:09Z antanas 

2023-11-21
Z value and formula fixed to values more according to usual
chemical conventions.                 miguel
;
_cod_original_formula_sum 'C68 H66 N4 Na4 O27 V4'
_cod_original_formula_weight 1667.01
_cod_original_formula_moiety 'C68 H66 N4 Na4 O27 V4'
_cod_original_formula_units_Z 2
_cod_original_sg_symbol_H-M 'P 21/n '
_cod_database_code 7058895

loop_
_symmetry_equiv_pos_as_xyz
x,y,z
-x,-y,-z
x+1/2,-y+1/2,z+1/2
-x+1/2,y+1/2,-z+1/2

loop_
_atom_site_label
_atom_site_type_symbol
_atom_site_fract_x
_atom_site_fract_y
_atom_site_fract_z
_atom_site_U_iso_or_equiv
_atom_site_occupancy
_atom_site_adp_type
_atom_site_refinement_flags_posn
V1 V 0.03872(9) 0.17159(3) 0.61939(3) 0.0273 1.0000 Uani .
V2 V 0.29152(11) 0.12652(3) 0.37897(3) 0.0358 1.0000 Uani .
Na1 Na 0.3407(3) 0.18540(9) 0.51584(8) 0.0503 1.0000 Uani .
Na2 Na 0.2187(3) 0.02324(10) 0.50685(11) 0.0690 1.0000 Uani .
O1 O 0.1987(4) 0.23453(13) 0.59242(12) 0.0375 1.0000 Uani .
O2 O 0.0295(4) 0.09922(12) 0.66762(11) 0.0298 1.0000 Uani .
O3 O -0.1616(4) 0.20237(13) 0.62177(12) 0.0356 1.0000 Uani .
O4 O 0.0586(4) 0.13394(14) 0.55462(12) 0.0407 1.0000 Uani .
O5 O 0.2351(4) 0.20403(13) 0.41414(12) 0.0401 1.0000 Uani .
O6 O 0.4739(4) 0.08539(13) 0.33529(12) 0.0373 1.0000 Uani .
O7 O 0.1026(4) 0.09493(16) 0.35965(13) 0.0473 1.0000 Uani .
O8 O 0.3633(5) 0.10048(14) 0.44663(13) 0.0453 1.0000 Uani .
O9 O 0.6334(4) 0.22485(15) 0.50790(14) 0.0461 1.0000 Uani .
O10 O 0.4871(5) 0.13899(17) 0.61900(16) 0.0593 1.0000 Uani .
O11 O 0.4758(5) 0.02381(16) 0.57827(16) 0.0571 1.0000 Uani .
O12 O 0.0026(5) 0.00506(15) 0.57527(15) 0.0514 1.0000 Uani .
O13 O 0.2644(6) -0.07250(19) 0.49608(19) 0.0807 1.0000 Uani .
O14 O 0.7773(8) 0.1728(3) 0.4012(3) 0.0558 0.5000 Uani .
N1 N 0.1627(4) 0.20737(13) 0.70541(12) 0.0200 1.0000 Uani .
N2 N 0.3024(4) 0.18776(13) 0.30142(13) 0.0216 1.0000 Uani .
C1 C 0.2694(5) 0.27532(18) 0.63271(17) 0.0268 1.0000 Uani .
C2 C 0.3600(5) 0.32692(17) 0.61446(17) 0.0268 1.0000 Uani .
C3 C 0.4315(5) 0.36585(17) 0.65778(18) 0.0290 1.0000 Uani .
C4 C 0.4138(5) 0.35441(18) 0.71996(18) 0.0272 1.0000 Uani .
C5 C 0.3269(5) 0.30205(16) 0.73767(17) 0.0222 1.0000 Uani .
C6 C 0.2561(4) 0.26233(16) 0.69521(15) 0.0191 1.0000 Uani .
C7 C 0.1463(5) 0.18436(16) 0.75936(15) 0.0209 1.0000 Uani .
C8 C 0.0581(4) 0.12846(16) 0.77354(15) 0.0186 1.0000 Uani .
C9 C 0.0247(4) 0.11218(16) 0.83678(15) 0.0198 1.0000 Uani .
C10 C 0.0744(5) 0.14979(18) 0.88741(17) 0.0273 1.0000 Uani .
C11 C 0.0382(6) 0.1319(2) 0.94617(17) 0.0362 1.0000 Uani .
C12 C -0.0430(6) 0.0769(2) 0.9571(2) 0.0392 1.0000 Uani .
C13 C -0.0962(5) 0.0393(2) 0.90900(19) 0.0337 1.0000 Uani .
C14 C -0.0627(5) 0.05679(16) 0.84828(16) 0.0234 1.0000 Uani .
C15 C -0.1175(5) 0.01889(18) 0.79831(18) 0.0297 1.0000 Uani .
C16 C -0.0866(5) 0.03398(17) 0.73987(17) 0.0297 1.0000 Uani .
C17 C 0.0001(5) 0.08873(17) 0.72644(17) 0.0273 1.0000 Uani .
C18 C 0.1855(5) 0.25007(17) 0.37650(17) 0.0289 1.0000 Uani .
C19 C 0.1038(6) 0.30251(18) 0.3969(2) 0.0359 1.0000 Uani .
C20 C 0.0588(6) 0.3478(2) 0.3581(2) 0.0382 1.0000 Uani .
C21 C 0.0903(5) 0.34233(18) 0.29600(19) 0.0304 1.0000 Uani .
C22 C 0.1762(5) 0.29081(16) 0.27420(18) 0.0265 1.0000 Uani .
C23 C 0.2232(5) 0.24433(16) 0.31382(16) 0.0219 1.0000 Uani .
C24 C 0.3502(4) 0.17174(17) 0.24665(15) 0.0222 1.0000 Uani .
C25 C 0.4315(5) 0.11632(15) 0.22987(16) 0.0208 1.0000 Uani .
C26 C 0.4559(5) 0.10272(17) 0.16663(17) 0.0242 1.0000 Uani .
C27 C 0.3934(5) 0.13848(19) 0.11720(17) 0.0306 1.0000 Uani .
C28 C 0.4249(5) 0.1245(2) 0.05755(19) 0.0373 1.0000 Uani .
C29 C 0.5242(6) 0.0732(2) 0.0441(2) 0.0425 1.0000 Uani .
C30 C 0.5859(6) 0.0357(2) 0.08941(19) 0.0359 1.0000 Uani .
C31 C 0.5553(5) 0.04834(17) 0.15207(18) 0.0270 1.0000 Uani .
C32 C 0.6190(6) 0.01083(19) 0.2003(2) 0.0391 1.0000 Uani .
C33 C 0.5913(5) 0.02335(19) 0.2601(2) 0.0336 1.0000 Uani .
C34 C 0.4930(5) 0.07561(17) 0.27610(18) 0.0280 1.0000 Uani .
H131 H -0.1530 0.0030 0.9159 0.0411 1.0000 Uiso R
H121 H -0.0615 0.0651 0.9972 0.0471 1.0000 Uiso R
H111 H 0.0681 0.1580 0.9789 0.0444 1.0000 Uiso R
H101 H 0.1315 0.1864 0.8812 0.0330 1.0000 Uiso R
H151 H -0.1754 -0.0170 0.8060 0.0359 1.0000 Uiso R
H161 H -0.1220 0.0075 0.7085 0.0364 1.0000 Uiso R
H71 H 0.1981 0.2067 0.7917 0.0252 1.0000 Uiso R
H92 H 0.6804 0.2124 0.4763 0.0695 1.0000 Uiso R
H91 H 0.6916 0.2184 0.5403 0.0554 1.0000 Uiso R
H241 H 0.3310 0.1993 0.2159 0.0274 1.0000 Uiso R
H301 H 0.6475 0.0003 0.0795 0.0430 1.0000 Uiso R
H291 H 0.5452 0.0646 0.0034 0.0509 1.0000 Uiso R
H281 H 0.3811 0.1493 0.0265 0.0449 1.0000 Uiso R
H271 H 0.3251 0.1728 0.1251 0.0371 1.0000 Uiso R
H321 H 0.6847 -0.0238 0.1907 0.0471 1.0000 Uiso R
H331 H 0.6346 -0.0031 0.2903 0.0401 1.0000 Uiso R
H221 H 0.1996 0.2875 0.2327 0.0319 1.0000 Uiso R
H211 H 0.0541 0.3732 0.2690 0.0370 1.0000 Uiso R
H201 H 0.0034 0.3828 0.3728 0.0461 1.0000 Uiso R
H191 H 0.0821 0.3058 0.4386 0.0430 1.0000 Uiso R
H122 H 0.0121 0.0335 0.6004 0.0622 1.0000 Uiso R
H333 H -0.0292 -0.0263 0.5932 0.0622 1.0000 Uiso R
H112 H 0.5696 0.0212 0.5592 0.0685 1.0000 Uiso R
H334 H 0.4652 0.0078 0.6120 0.0667 1.0000 Uiso R
H21 H 0.3690 0.3351 0.5732 0.0323 1.0000 Uiso R
H31 H 0.4929 0.4000 0.6459 0.0353 1.0000 Uiso R
H41 H 0.4624 0.3817 0.7491 0.0330 1.0000 Uiso R
H51 H 0.3160 0.2938 0.7791 0.0268 1.0000 Uiso R
H102 H 0.4900 0.1023 0.6070 0.0893 1.0000 Uiso R
H335 H 0.5882 0.1539 0.6241 0.0896 1.0000 Uiso R
H142 H 0.6998 0.1507 0.3845 0.0640 0.5000 Uiso R
H141 H 0.8636 0.1523 0.3903 0.0640 0.5000 Uiso R
H132 H 0.2541 -0.0953 0.5256 0.0977 1.0000 Uiso R
H135 H 0.1701 -0.0828 0.4703 0.0977 1.0000 Uiso R

loop_
_atom_site_aniso_label
_atom_site_aniso_U_11
_atom_site_aniso_U_22
_atom_site_aniso_U_33
_atom_site_aniso_U_23
_atom_site_aniso_U_13
_atom_site_aniso_U_12
V1 0.0312(3) 0.0333(4) 0.0172(3) -0.0020(3) -0.0004(2) -0.0089(3)
V2 0.0469(4) 0.0366(4) 0.0240(3) -0.0006(3) 0.0021(3) -0.0025(4)
Na1 0.0583(12) 0.0653(13) 0.0283(8) -0.0083(8) 0.0116(8) -0.0034(10)
Na2 0.0826(17) 0.0563(14) 0.0674(14) 0.0091(11) -0.0058(12) -0.0196(12)
O1 0.0492(18) 0.0423(17) 0.0217(13) -0.0055(12) 0.0103(12) -0.0150(15)
O2 0.0417(16) 0.0271(14) 0.0211(13) -0.0037(11) 0.0074(11) -0.0002(12)
O3 0.0371(16) 0.0435(17) 0.0258(14) -0.0002(12) -0.0022(12) -0.0085(13)
O4 0.058(2) 0.0429(18) 0.0212(13) -0.0098(12) 0.0076(13) -0.0135(15)
O5 0.057(2) 0.0395(17) 0.0242(14) -0.0062(12) 0.0081(13) -0.0012(15)
O6 0.0519(18) 0.0373(17) 0.0225(13) 0.0022(12) -0.0005(12) 0.0069(14)
O7 0.054(2) 0.058(2) 0.0301(16) 0.0005(14) 0.0051(14) -0.0071(17)
O8 0.067(2) 0.0457(18) 0.0235(14) 0.0005(13) 0.0023(14) -0.0008(16)
O9 0.0441(18) 0.060(2) 0.0335(16) 0.0002(15) -0.0060(14) 0.0015(16)
O10 0.057(2) 0.065(2) 0.055(2) -0.0005(18) -0.0036(17) -0.0096(19)
O11 0.057(2) 0.056(2) 0.059(2) 0.0056(17) 0.0071(18) 0.0053(18)
O12 0.067(2) 0.0404(19) 0.0477(19) 0.0009(15) 0.0073(16) -0.0162(17)
O13 0.101(3) 0.072(3) 0.068(3) 0.002(2) -0.003(2) -0.012(3)
O14 0.028(3) 0.075(5) 0.066(4) -0.030(4) 0.021(3) -0.019(3)
N1 0.0208(15) 0.0214(15) 0.0178(13) -0.0008(12) -0.0009(11) 0.0001(12)
N2 0.0270(16) 0.0167(15) 0.0215(14) -0.0041(11) 0.0046(12) -0.0057(12)
C1 0.0171(18) 0.032(2) 0.032(2) -0.0050(16) 0.0029(15) 0.0043(16)
C2 0.028(2) 0.0223(18) 0.0300(19) 0.0030(16) 0.0049(15) -0.0040(16)
C3 0.0189(18) 0.0203(19) 0.048(2) 0.0040(17) 0.0005(16) -0.0053(15)
C4 0.0148(18) 0.031(2) 0.036(2) -0.0053(16) -0.0043(15) -0.0011(15)
C5 0.0153(17) 0.0199(18) 0.0313(19) 0.0012(14) -0.0009(14) -0.0007(14)
C6 0.0085(15) 0.0242(18) 0.0244(17) -0.0012(14) -0.0015(13) 0.0062(13)
C7 0.0170(17) 0.0240(19) 0.0217(16) -0.0062(14) 0.0001(13) 0.0069(14)
C8 0.0181(17) 0.0179(16) 0.0198(16) -0.0006(13) 0.0018(13) 0.0036(14)
C9 0.0132(16) 0.0239(19) 0.0223(16) 0.0043(14) -0.0004(13) 0.0107(14)
C10 0.0191(19) 0.032(2) 0.031(2) -0.0008(16) 0.0020(15) 0.0038(15)
C11 0.035(2) 0.053(3) 0.0205(18) 0.0022(18) -0.0003(16) 0.010(2)
C12 0.034(2) 0.050(3) 0.035(2) 0.017(2) 0.0101(18) 0.003(2)
C13 0.026(2) 0.037(2) 0.039(2) 0.0122(18) 0.0049(17) 0.0044(18)
C14 0.0209(18) 0.0217(18) 0.0279(19) 0.0050(14) 0.0032(15) 0.0139(15)
C15 0.022(2) 0.024(2) 0.043(2) 0.0073(17) -0.0028(17) 0.0033(16)
C16 0.040(2) 0.0213(19) 0.0274(19) -0.0048(15) 0.0018(17) -0.0006(17)
C17 0.030(2) 0.024(2) 0.0283(19) -0.0011(15) -0.0016(15) 0.0057(16)
C18 0.030(2) 0.027(2) 0.0298(19) -0.0083(16) 0.0053(16) -0.0072(17)
C19 0.041(2) 0.028(2) 0.039(2) -0.0182(18) 0.0075(19) 0.0002(18)
C20 0.035(2) 0.032(2) 0.047(3) -0.0158(19) 0.0014(19) 0.0034(19)
C21 0.0165(18) 0.029(2) 0.046(2) -0.0023(17) -0.0049(16) -0.0054(16)
C22 0.024(2) 0.0203(19) 0.035(2) 0.0008(15) 0.0042(16) -0.0091(15)
C23 0.0223(18) 0.0184(18) 0.0254(17) -0.0072(14) 0.0053(14) -0.0055(14)
C24 0.0162(17) 0.0281(19) 0.0222(16) 0.0002(15) 0.0006(13) -0.0022(15)
C25 0.0182(17) 0.0171(17) 0.0271(18) -0.0045(14) 0.0034(14) -0.0012(14)
C26 0.0142(17) 0.031(2) 0.0279(18) -0.0065(15) 0.0014(14) -0.0056(15)
C27 0.027(2) 0.032(2) 0.032(2) -0.0075(17) 0.0031(16) -0.0042(17)
C28 0.028(2) 0.049(3) 0.034(2) -0.005(2) -0.0016(17) -0.009(2)
C29 0.040(3) 0.054(3) 0.034(2) -0.015(2) 0.0104(19) -0.007(2)
C30 0.035(2) 0.034(2) 0.040(2) -0.0200(19) 0.0124(19) -0.0034(19)
C31 0.0183(18) 0.025(2) 0.038(2) -0.0058(16) 0.0050(16) -0.0053(15)
C32 0.038(3) 0.024(2) 0.056(3) -0.0021(19) -0.002(2) 0.0013(18)
C33 0.029(2) 0.030(2) 0.042(2) 0.0036(18) -0.0024(18) 0.0020(17)
C34 0.0222(19) 0.025(2) 0.037(2) -0.0058(16) -0.0011(16) 0.0013(16)

loop_
_atom_type_symbol
_atom_type_scat_dispersion_real
_atom_type_scat_dispersion_imag
_atom_type_scat_Cromer_Mann_a1
_atom_type_scat_Cromer_Mann_b1
_atom_type_scat_Cromer_Mann_a2
_atom_type_scat_Cromer_Mann_b2
_atom_type_scat_Cromer_Mann_a3
_atom_type_scat_Cromer_Mann_b3
_atom_type_scat_Cromer_Mann_a4
_atom_type_scat_Cromer_Mann_b4
_atom_type_scat_Cromer_Mann_c
_atom_type_scat_source
C 0.0033 0.0016 2.3100 20.8439 1.0200 10.2075 1.5886 0.5687 0.8650 51.6512 0.2156 'International Tables Vol C 4.2.6.8 and 6.1.1.4'
H 0.0000 0.0000 0.4930 10.5109 0.3229 26.1257 0.1402 3.1424 0.0408 57.7998 0.0030 'International Tables Vol C 4.2.6.8 and 6.1.1.4'
N 0.0061 0.0033 12.2126 0.0057 3.1322 9.8933 2.0125 28.9975 1.1663 0.5826 -11.5290 'International Tables Vol C 4.2.6.8 and 6.1.1.4'
O 0.0106 0.0060 3.0485 13.2771 2.2868 5.7011 1.5463 0.3239 0.8670 32.9089 0.2508 'International Tables Vol C 4.2.6.8 and 6.1.1.4'
Na 0.0362 0.0249 4.7626 3.2850 3.1736 8.8422 1.2674 0.3136 1.1128 129.4240 0.6760 'International Tables Vol C 4.2.6.8 and 6.1.1.4'
V 0.3005 0.5294 10.2971 6.8657 7.3511 0.4385 2.0703 26.8938 2.0571 102.4780 1.2199 'International Tables Vol C 4.2.6.8 and 6.1.1.4'

loop_
_geom_angle_atom_site_label_1
_geom_angle_site_symmetry_1
_geom_angle_atom_site_label_2
_geom_angle_atom_site_label_3
_geom_angle_site_symmetry_3
_geom_angle
_geom_angle_publ_flag
O1 . V1 O2 . 143.47(13) yes
O1 . V1 O3 . 106.17(14) yes
O2 . V1 O3 . 105.99(13) yes
O1 . V1 O4 . 91.25(13) yes
O2 . V1 O4 . 93.35(13) yes
O3 . V1 O4 . 110.56(15) yes
O1 . V1 N1 . 76.42(11) yes
O2 . V1 N1 . 81.54(11) yes
O3 . V1 N1 . 99.66(12) yes
O4 . V1 N1 . 149.55(14) yes
O5 . V2 O6 . 142.05(14) yes
O5 . V2 O7 . 106.86(16) yes
O6 . V2 O7 . 106.68(15) yes
O5 . V2 O8 . 91.06(14) yes
O6 . V2 O8 . 94.34(14) yes
O7 . V2 O8 . 109.09(16) yes
O5 . V2 N2 . 76.99(11) yes
O6 . V2 N2 . 81.67(12) yes
O7 . V2 N2 . 97.29(14) yes
O8 . V2 N2 . 153.30(14) yes
O1 . Na1 O4 . 63.91(10) yes
O1 . Na1 O5 . 117.59(14) yes
O4 . Na1 O5 . 98.57(12) yes
O1 . Na1 O8 . 150.63(14) yes
O4 . Na1 O8 . 86.72(12) yes
O5 . Na1 O8 . 64.86(11) yes
O1 . Na1 O9 . 109.41(13) yes
O4 . Na1 O9 . 163.66(13) yes
O5 . Na1 O9 . 97.69(12) yes
O8 . Na1 O9 . 98.74(13) yes
O1 . Na1 O10 . 75.25(12) yes
O4 . Na1 O10 . 81.68(11) yes
O5 . Na1 O10 . 165.96(14) yes
O8 . Na1 O10 . 101.22(13) yes
O9 . Na1 O10 . 82.15(12) yes
O12 2_556 Na2 O8 . 94.45(13) yes
O12 2_556 Na2 O11 . 163.23(17) yes
O8 . Na2 O11 . 89.65(13) yes
O12 2_556 Na2 O12 . 88.34(14) yes
O8 . Na2 O12 . 145.02(16) yes
O11 . Na2 O12 . 97.59(14) yes
O12 2_556 Na2 O13 . 76.89(16) yes
O8 . Na2 O13 . 123.67(18) yes
O11 . Na2 O13 . 87.30(17) yes
O12 . Na2 O13 . 90.96(17) yes
Na1 . O1 V1 . 100.88(13) yes
Na1 . O1 C1 . 128.1(2) yes
V1 . O1 C1 . 120.4(2) yes
V1 . O2 C17 . 133.3(2) yes
Na1 . O4 V1 . 99.50(14) yes
Na1 . O5 V2 . 98.76(14) yes
Na1 . O5 C18 . 140.9(2) yes
V2 . O5 C18 . 118.9(2) yes
V2 . O6 C34 . 132.2(3) yes
Na1 . O8 Na2 . 99.26(13) yes
Na1 . O8 V2 . 105.18(16) yes
Na2 . O8 V2 . 126.65(18) yes
Na1 . O9 H92 . 111.0 no
Na1 . O9 H91 . 108.7 no
H92 . O9 H91 . 115.7 no
Na1 . O10 H102 . 96.9 no
Na1 . O10 H335 . 107.1 no
H102 . O10 H335 . 112.8 no
Na2 . O11 H112 . 109.2 no
Na2 . O11 H334 . 118.3 no
H112 . O11 H334 . 122.5 no
Na2 . O12 Na2 2_556 91.66(14) yes
Na2 . O12 H122 . 105.0 no
Na2 2_556 O12 H122 . 134.9 no
Na2 . O12 H333 . 132.6 no
Na2 2_556 O12 H333 . 86.5 no
H122 . O12 H333 . 109.5 no
Na2 . O13 H132 . 119.6 no
Na2 . O13 H135 . 101.2 no
H132 . O13 H135 . 103.8 no
H142 . O14 H141 . 94.6 no
V1 . N1 C6 . 111.1(2) yes
V1 . N1 C7 . 125.8(2) yes
C6 . N1 C7 . 123.0(3) yes
V2 . N2 C23 . 111.8(2) yes
V2 . N2 C24 . 124.4(2) yes
C23 . N2 C24 . 123.0(3) yes
O1 . C1 C2 . 122.6(3) yes
O1 . C1 C6 . 117.2(3) yes
C2 . C1 C6 . 120.2(3) yes
C1 . C2 C3 . 119.5(3) yes
C1 . C2 H21 . 119.7 no
C3 . C2 H21 . 120.7 no
C2 . C3 C4 . 120.7(3) yes
C2 . C3 H31 . 119.9 no
C4 . C3 H31 . 119.4 no
C3 . C4 C5 . 119.2(3) yes
C3 . C4 H41 . 119.8 no
C5 . C4 H41 . 121.0 no
C4 . C5 C6 . 121.0(4) yes
C4 . C5 H51 . 119.7 no
C6 . C5 H51 . 119.3 no
N1 . C6 C1 . 112.5(3) yes
N1 . C6 C5 . 128.2(3) yes
C1 . C6 C5 . 119.3(3) yes
N1 . C7 C8 . 126.5(3) yes
N1 . C7 H71 . 115.6 no
C8 . C7 H71 . 117.9 no
C7 . C8 C9 . 120.9(3) yes
C7 . C8 C17 . 120.4(3) yes
C9 . C8 C17 . 118.8(3) yes
C8 . C9 C10 . 123.1(3) yes
C8 . C9 C14 . 118.7(3) yes
C10 . C9 C14 . 118.2(3) yes
C9 . C10 C11 . 120.3(4) yes
C9 . C10 H101 . 120.0 no
C11 . C10 H101 . 119.7 no
C10 . C11 C12 . 121.1(4) yes
C10 . C11 H111 . 119.0 no
C12 . C11 H111 . 119.9 no
C11 . C12 C13 . 120.5(4) yes
C11 . C12 H121 . 119.5 no
C13 . C12 H121 . 120.0 no
C12 . C13 C14 . 119.6(4) yes
C12 . C13 H131 . 121.0 no
C14 . C13 H131 . 119.4 no
C13 . C14 C9 . 120.3(4) yes
C13 . C14 C15 . 120.3(4) yes
C9 . C14 C15 . 119.4(3) yes
C14 . C15 C16 . 121.9(4) yes
C14 . C15 H151 . 119.1 no
C16 . C15 H151 . 119.0 no
C15 . C16 C17 . 120.5(4) yes
C15 . C16 H161 . 119.3 no
C17 . C16 H161 . 120.1 no
C16 . C17 C8 . 120.8(3) yes
C16 . C17 O2 . 116.5(3) yes
C8 . C17 O2 . 122.7(3) yes
O5 . C18 C19 . 122.9(4) yes
O5 . C18 C23 . 117.6(3) yes
C19 . C18 C23 . 119.5(4) yes
C18 . C19 C20 . 121.1(4) yes
C18 . C19 H191 . 118.2 no
C20 . C19 H191 . 120.7 no
C19 . C20 C21 . 120.3(4) yes
C19 . C20 H201 . 119.7 no
C21 . C20 H201 . 120.0 no
C20 . C21 C22 . 120.1(4) yes
C20 . C21 H211 . 119.8 no
C22 . C21 H211 . 120.1 no
C21 . C22 C23 . 119.9(4) yes
C21 . C22 H221 . 120.1 no
C23 . C22 H221 . 120.0 no
C18 . C23 N2 . 111.5(3) yes
C18 . C23 C22 . 119.1(3) yes
N2 . C23 C22 . 129.4(3) yes
N2 . C24 C25 . 127.1(3) yes
N2 . C24 H241 . 116.9 no
C25 . C24 H241 . 116.0 no
C24 . C25 C26 . 120.2(3) yes
C24 . C25 C34 . 119.4(3) yes
C26 . C25 C34 . 120.4(3) yes
C25 . C26 C27 . 125.1(3) yes
C25 . C26 C31 . 118.1(3) yes
C27 . C26 C31 . 116.8(3) yes
C26 . C27 C28 . 122.9(4) yes
C26 . C27 H271 . 118.6 no
C28 . C27 H271 . 118.5 no
C27 . C28 C29 . 120.0(4) yes
C27 . C28 H281 . 119.9 no
C29 . C28 H281 . 120.2 no
C28 . C29 C30 . 120.5(4) yes
C28 . C29 H291 . 118.8 no
C30 . C29 H291 . 120.7 no
C29 . C30 C31 . 121.4(4) yes
C29 . C30 H301 . 119.5 no
C31 . C30 H301 . 119.0 no
C26 . C31 C30 . 118.4(4) yes
C26 . C31 C32 . 118.7(4) yes
C30 . C31 C32 . 122.9(4) yes
C31 . C32 C33 . 122.8(4) yes
C31 . C32 H321 . 118.3 no
C33 . C32 H321 . 118.9 no
C32 . C33 C34 . 120.2(4) yes
C32 . C33 H331 . 119.6 no
C34 . C33 H331 . 120.1 no
C33 . C34 C25 . 119.6(4) yes
C33 . C34 O6 . 116.9(4) yes
C25 . C34 O6 . 123.4(3) yes

loop_
_geom_bond_atom_site_label_1
_geom_bond_atom_site_label_2
_geom_bond_site_symmetry_2
_geom_bond_distance
_geom_bond_publ_flag
V1 O1 . 1.922(3) yes
V1 O2 . 1.906(3) yes
V1 O3 . 1.623(3) yes
V1 O4 . 1.644(3) yes
V1 N1 . 2.189(3) yes
V2 O5 . 1.918(3) yes
V2 O6 . 1.904(3) yes
V2 O7 . 1.592(3) yes
V2 O8 . 1.643(3) yes
V2 N2 . 2.160(3) yes
Na1 O1 . 2.275(3) yes
Na1 O4 . 2.537(3) yes
Na1 O5 . 2.347(3) yes
Na1 O8 . 2.406(4) yes
Na1 O9 . 2.333(4) yes
Na1 O10 . 2.648(4) yes
Na2 O12 2_556 2.442(4) yes
Na2 O8 . 2.417(4) yes
Na2 O11 . 2.393(4) yes
Na2 O12 . 2.258(4) yes
Na2 O13 . 2.143(5) yes
O1 C1 . 1.341(4) yes
O2 C17 . 1.326(4) yes
O5 C18 . 1.341(5) yes
O6 C34 . 1.318(5) yes
O9 H92 . 0.828 no
O9 H91 . 0.820 no
O10 H102 . 0.848 no
O10 H335 . 0.816 no
O11 H112 . 0.822 no
O11 H334 . 0.820 no
O12 H122 . 0.830 no
O12 H333 . 0.830 no
O13 H132 . 0.820 no
O13 H135 . 0.901 no
O14 H142 . 0.820 no
O14 H141 . 0.820 no
N1 C6 . 1.410(4) yes
N1 C7 . 1.287(4) yes
N2 C23 . 1.402(4) yes
N2 C24 . 1.304(4) yes
C1 C2 . 1.381(5) yes
C1 C6 . 1.396(5) yes
C2 C3 . 1.360(5) yes
C2 H21 . 0.920 no
C3 C4 . 1.386(5) yes
C3 H31 . 0.919 no
C4 C5 . 1.378(5) yes
C4 H41 . 0.931 no
C5 C6 . 1.357(5) yes
C5 H51 . 0.925 no
C7 C8 . 1.428(5) yes
C7 H71 . 0.925 no
C8 C9 . 1.451(5) yes
C8 C17 . 1.397(5) yes
C9 C10 . 1.411(5) yes
C9 C14 . 1.403(5) yes
C10 C11 . 1.373(5) yes
C10 H101 . 0.920 no
C11 C12 . 1.373(6) yes
C11 H111 . 0.932 no
C12 C13 . 1.375(6) yes
C12 H121 . 0.925 no
C13 C14 . 1.406(5) yes
C13 H131 . 0.917 no
C14 C15 . 1.413(5) yes
C15 C16 . 1.342(5) yes
C15 H151 . 0.915 no
C16 C17 . 1.397(5) yes
C16 H161 . 0.925 no
C18 C19 . 1.381(5) yes
C18 C23 . 1.408(5) yes
C19 C20 . 1.336(6) yes
C19 H191 . 0.930 no
C20 C21 . 1.384(6) yes
C20 H201 . 0.932 no
C21 C22 . 1.389(5) yes
C21 H211 . 0.928 no
C22 C23 . 1.370(5) yes
C22 H221 . 0.929 no
C24 C25 . 1.411(5) yes
C24 H241 . 0.908 no
C25 C26 . 1.425(5) yes
C25 C34 . 1.405(5) yes
C26 C27 . 1.392(5) yes
C26 C31 . 1.442(5) yes
C27 C28 . 1.362(5) yes
C27 H271 . 0.926 no
C28 C29 . 1.380(6) yes
C28 H281 . 0.914 no
C29 C30 . 1.346(6) yes
C29 H291 . 0.923 no
C30 C31 . 1.417(5) yes
C30 H301 . 0.929 no
C31 C32 . 1.397(6) yes
C32 C33 . 1.353(6) yes
C32 H321 . 0.929 no
C33 C34 . 1.408(5) yes
C33 H331 . 0.924 no

loop_
_geom_hbond_atom_site_label_D
_geom_hbond_atom_site_label_H
_geom_hbond_atom_site_label_A
_geom_hbond_site_symmetry_A
_geom_hbond_angle_DHA
_geom_hbond_distance_DH
_geom_hbond_distance_HA
_geom_hbond_distance_DA
_geom_hbond_publ_flag
O9 H92 O14 . 173 0.83 2.01 2.831(5) yes
O9 H91 O3 1_655 180 0.82 2.06 2.883(5) yes
O12 H122 O2 . 176 0.83 2.05 2.882(5) yes
O12 H333 O7 2_556 175 0.83 1.91 2.741(5) yes
O11 H112 O13 2_656 141 0.82 2.08 2.769(5) yes
O11 H334 O6 2_656 141 0.82 2.38 3.058(5) yes
O10 H102 O11 . 175 0.85 1.83 2.679(5) yes
O10 H335 O3 1_655 169 0.82 2.13 2.932(5) yes
O14 H142 O6 . 180 0.82 2.41 3.229(5) yes
O14 H141 O7 1_655 180 0.82 2.29 3.105(5) yes
O13 H132 O14 2_656 171 0.82 2.35 3.159(5) yes
O13 H135 O4 2_556 153 0.90 2.07 2.905(5) yes
